data_2243174
loop_
_publ_author_name
'Squattrito, Philip J.'
'Lambright-Mutthamsetty, Kelly J.'
'Giolando, Patrick A.'
'Kirschbaum, Kristin'

_publ_section_title
;
 Crystal structures of two coordination isomers of copper(II)
 4-sulfobenzoic acid hexahydrate and two mixed silver/potassium
 4-sulfobenzoic acid salts
;
_journal_coeditor_code MW2148
_journal_issue 11
_journal_name_full 'Acta Crystallographica Section E'
_journal_page_first 1801
_journal_page_last 1807
_journal_paper_doi 10.1107/S2056989019014610
_journal_volume 75
_journal_year 2019
_chemical_formula_iupac '[Cu (H2 O)6] (C7 H5 O5 S)2'
_chemical_formula_moiety 'Cu H12 O6 2+, 2(C7 H5 O5 S -)'
_chemical_formula_sum 'C14 H22 Cu O16 S2'
_chemical_formula_weight 573.97
_chemical_name_systematic
;
Hexaaquacopper(II) 4-carboxybenzenesulfonate
;
_space_group_crystal_system triclinic
_space_group_IT_number 2
_space_group_name_Hall '-P 1'
_space_group_name_H-M_alt 'P -1'
_symmetry_space_group_name_Hall '-P 1'
_symmetry_space_group_name_H-M 'P -1'
_atom_sites_solution_hydrogens mixed
_atom_sites_solution_primary direct
_atom_sites_solution_secondary difmap
_audit_creation_method SHELXL-2014/7
_cell_angle_alpha 72.60(3)
_cell_angle_beta 77.20(3)
_cell_angle_gamma 82.13(3)
_cell_formula_units_Z 1
_cell_length_a 6.4380(13)
_cell_length_b 7.2431(14)
_cell_length_c 12.088(2)
_cell_measurement_reflns_used 4072
_cell_measurement_temperature 130(2)
_cell_measurement_theta_max 33.04
_cell_measurement_theta_min 3.26
_cell_volume 523.0(2)
_computing_cell_refinement
;
SAINT (Bruker, 2015)
;
_computing_data_collection
;
APEX3 (Bruker, 2015)
;
_computing_data_reduction
;
SAINT (Bruker, 2015)
;
_computing_molecular_graphics
;
CrystalMaker (Palmer, 2014)
;
_computing_publication_material
;
<i>CELL_NOW 2008/4</i> (Sheldrick, 2008)
;
_computing_structure_refinement
;
SHELXL-2017  (Sheldrick, 2015b)
;
_computing_structure_solution
;
SHELXT-2018 (Sheldrick, 2015a)
;
_diffrn_ambient_temperature 130(2)
_diffrn_measured_fraction_theta_full 0.999
_diffrn_measured_fraction_theta_max 0.900
_diffrn_measurement_device_type 'Bruker APEXII CCD'
_diffrn_measurement_method '\f and \w scans'
_diffrn_radiation_type MoK\a
_diffrn_radiation_wavelength 0.71073
_diffrn_reflns_av_R_equivalents 0.045
_diffrn_reflns_av_unetI/netI 0.0448
_diffrn_reflns_limit_h_max 9
_diffrn_reflns_limit_h_min -9
_diffrn_reflns_limit_k_max 10
_diffrn_reflns_limit_k_min -10
_diffrn_reflns_limit_l_max 18
_diffrn_reflns_limit_l_min 0
_diffrn_reflns_number 3738
_diffrn_reflns_theta_full 26.000
_diffrn_reflns_theta_max 32.966
_diffrn_reflns_theta_min 2.956
_diffrn_source 'sealed tube'
_exptl_absorpt_coefficient_mu 1.327
_exptl_absorpt_correction_T_max 0.747
_exptl_absorpt_correction_T_min 0.585
_exptl_absorpt_correction_type multi-scan
_exptl_absorpt_process_details
;
(<i>TWINABS</i>; Sheldrick, 1996)
;
_exptl_crystal_colour 'light blue'
_exptl_crystal_density_diffrn 1.822
_exptl_crystal_description 'thin plate'
_exptl_crystal_F_000 295
_exptl_crystal_size_max 0.207
_exptl_crystal_size_mid 0.077
_exptl_crystal_size_min 0.020
_refine_diff_density_max 0.841
_refine_diff_density_min -1.192
_refine_ls_extinction_method none
_refine_ls_goodness_of_fit_ref 1.175
_refine_ls_hydrogen_treatment mixed
_refine_ls_matrix_type full
_refine_ls_number_parameters 169
_refine_ls_number_reflns 3738
_refine_ls_number_restraints 18
_refine_ls_restrained_S_all 1.173
_refine_ls_R_factor_all 0.0672
_refine_ls_R_factor_gt 0.0585
_refine_ls_shift/su_max 0.001
_refine_ls_shift/su_mean 0.000
_refine_ls_structure_factor_coef Fsqd
_refine_ls_weighting_details 'w=1/[\s^2^(Fo^2^)+(0.0332P)^2^+2.0490P] where P=(Fo^2^+2Fc^2^)/3'
_refine_ls_weighting_scheme calc
_refine_ls_wR_factor_gt 0.1349
_refine_ls_wR_factor_ref 0.1388
_reflns_number_gt 3370
_reflns_number_total 3738
_reflns_threshold_expression 'I > 2\s(I)'
_cod_data_source_file mw2148sup1.cif
_cod_data_source_block II
_cod_database_code 2243174
_shelx_space_group_comment
;
The symmetry employed for this shelxl refinement is uniquely defined
by the following loop, which should always be used as a source of
symmetry information in preference to the above space-group names.
They are only intended as comments.
;

loop_
_space_group_symop_operation_xyz
'x, y, z'
'-x, -y, -z'

loop_
_atom_site_type_symbol
_atom_site_label
_atom_site_fract_x
_atom_site_fract_y
_atom_site_fract_z
_atom_site_U_iso_or_equiv
_atom_site_adp_type
_atom_site_calc_flag
_atom_site_occupancy
_atom_site_disorder_assembly
_atom_site_disorder_group
Cu Cu1 0.5000 1.0000 0.0000 0.00922(14) Uani d 1 . .
S S1 0.89992(13) 0.53760(18) 0.82865(7) 0.01095(17) Uani d 1 . .
O O5 1.0191(5) 0.3517(5) 0.8217(3) 0.0173(6) Uani d 1 . .
O O4 0.7159(4) 0.5122(5) 0.92630(19) 0.0115(4) Uani d 1 . .
O O3 1.0340(5) 0.6825(4) 0.8291(3) 0.0162(7) Uani d 1 . .
O O2 0.6930(5) 0.9432(6) 0.2844(3) 0.0241(7) Uani d 1 . .
O O1 0.3772(5) 0.8181(7) 0.3778(3) 0.0256(7) Uani d 1 . .
H H1 0.333(10) 0.874(12) 0.313(6) 0.038 Uiso d 1 . .
O O6 0.6358(5) 0.7475(5) 0.0720(3) 0.0135(6) Uani d 1 . .
H H61 0.744(6) 0.733(8) 0.102(4) 0.020 Uiso d 1 . .
H H62 0.639(8) 0.656(6) 0.042(5) 0.020 Uiso d 1 . .
O O7 0.6741(5) 1.1291(5) 0.0619(3) 0.0145(6) Uani d 1 . .
H H71 0.700(9) 1.245(4) 0.035(4) 0.022 Uiso d 1 . .
H H72 0.706(9) 1.082(7) 0.128(3) 0.022 Uiso d 1 . .
O O8 0.2112(4) 0.9557(5) 0.1819(2) 0.0128(5) Uani d 1 . .
H H81 0.124(7) 1.056(5) 0.175(5) 0.019 Uiso d 1 . .
H H82 0.143(8) 0.863(6) 0.186(5) 0.019 Uiso d 1 . .
C C4 0.7954(6) 0.6287(8) 0.6968(3) 0.0168(8) Uani d 1 . .
C C3A 0.6064(13) 0.5844(14) 0.6900(7) 0.0106(13) Uiso d 0.5 A 1
H H3A 0.5218 0.5095 0.7567 0.013 Uiso calc 0.5 A 1
C C2A 0.5338(14) 0.6495(14) 0.5834(7) 0.0134(15) Uiso d 0.5 A 1
H H2A 0.4059 0.6102 0.5777 0.016 Uiso calc 0.5 A 1
C C3B 0.5727(13) 0.6505(16) 0.7017(7) 0.0158(14) Uiso d 0.5 A 2
H H3B 0.4774 0.6196 0.7735 0.019 Uiso calc 0.5 A 2
C C2B 0.5006(14) 0.7198(15) 0.5951(7) 0.0173(16) Uiso d 0.5 A 2
H H2B 0.3551 0.7325 0.5947 0.021 Uiso calc 0.5 A 2
C C1 0.6503(6) 0.7712(6) 0.4869(3) 0.0155(8) Uani d 1 . .
C C6A 0.8529(12) 0.8324(15) 0.4945(6) 0.0144(13) Uiso d 0.5 A 1
H H6A 0.9325 0.9140 0.4288 0.017 Uiso calc 0.5 A 1
C C5A 0.9247(12) 0.7684(15) 0.5998(6) 0.0156(13) Uiso d 0.5 A 1
H H5A 1.0479 0.8108 0.6093 0.019 Uiso calc 0.5 A 1
C C6B 0.8561(12) 0.7127(16) 0.4865(7) 0.0174(13) Uiso d 0.5 A 2
H H6B 0.9507 0.7289 0.4146 0.021 Uiso calc 0.5 A 2
C C5B 0.9332(13) 0.6284(14) 0.5903(7) 0.0183(15) Uiso d 0.5 A 2
H H5B 1.0727 0.5734 0.5887 0.022 Uiso calc 0.5 A 2
C C7 0.5754(7) 0.8560(6) 0.3725(4) 0.0155(8) Uani d 1 . .

loop_
_atom_site_aniso_label
_atom_site_aniso_U_11
_atom_site_aniso_U_22
_atom_site_aniso_U_33
_atom_site_aniso_U_12
_atom_site_aniso_U_13
_atom_site_aniso_U_23
Cu1 0.0126(3) 0.0084(3) 0.0077(2) -0.0002(3) -0.00533(19) -0.0016(3)
S1 0.0104(4) 0.0135(4) 0.0097(3) 0.0005(4) -0.0037(3) -0.0037(4)
O5 0.0155(14) 0.0217(17) 0.0183(14) 0.0048(12) -0.0086(11) -0.0099(12)
O4 0.0124(11) 0.0130(13) 0.0080(9) -0.0008(13) -0.0021(8) -0.0013(12)
O3 0.0147(14) 0.0132(17) 0.0231(15) -0.0041(11) -0.0030(11) -0.0078(11)
O2 0.0245(15) 0.0318(19) 0.0118(12) -0.0011(15) -0.0060(11) 0.0017(14)
O1 0.0266(15) 0.037(2) 0.0147(12) -0.0015(18) -0.0124(11) -0.0029(17)
O6 0.0178(14) 0.0099(14) 0.0148(13) 0.0014(11) -0.0073(11) -0.0045(11)
O7 0.0203(15) 0.0140(15) 0.0115(12) -0.0077(11) -0.0087(11) -0.0001(11)
O8 0.0123(11) 0.0131(14) 0.0144(10) -0.0003(12) -0.0044(9) -0.0048(12)
C4 0.0129(15) 0.029(2) 0.0088(13) 0.0015(18) -0.0038(11) -0.0056(18)
C1 0.0185(18) 0.019(2) 0.0090(14) 0.0053(14) -0.0045(12) -0.0051(13)
C7 0.026(2) 0.0118(17) 0.0115(15) 0.0016(14) -0.0075(14) -0.0058(13)

loop_
_atom_type_symbol
_atom_type_description
_atom_type_scat_dispersion_real
_atom_type_scat_dispersion_imag
_atom_type_scat_source
H H 0.0000 0.0000 'International Tables Vol C Tables 4.2.6.8 and 6.1.1.4'
S S 0.1246 0.1234 'International Tables Vol C Tables 4.2.6.8 and 6.1.1.4'
Cu Cu 0.3201 1.2651 'International Tables Vol C Tables 4.2.6.8 and 6.1.1.4'
C C 0.0033 0.0016 'International Tables Vol C Tables 4.2.6.8 and 6.1.1.4'
O O 0.0106 0.0060 'International Tables Vol C Tables 4.2.6.8 and 6.1.1.4'

loop_
_geom_angle_atom_site_label_1
_geom_angle_atom_site_label_2
_geom_angle_atom_site_label_3
_geom_angle_site_symmetry_1
_geom_angle_site_symmetry_3
_geom_angle
O7 Cu1 O7 . 2_675 180.0
O7 Cu1 O6 . 2_675 89.23(12)
O7 Cu1 O6 2_675 2_675 90.77(12)
O7 Cu1 O6 . . 90.77(12)
O7 Cu1 O6 2_675 . 89.23(12)
O6 Cu1 O6 2_675 . 180.0
O7 Cu1 O8 . . 92.88(12)
O7 Cu1 O8 2_675 . 87.12(12)
O8 Cu1 O8 . 2_675 180.0
O6 Cu1 O8 . . 89.03(12)
O6 Cu1 O8 . 2_675 90.97(12)
O3 S1 O4 . . 112.4(2)
O3 S1 O5 . . 113.31(17)
O4 S1 O5 . . 112.1(2)
O3 S1 C4 . . 106.3(2)
O4 S1 C4 . . 106.37(16)
O5 S1 C4 . . 105.8(2)
C7 O1 H1 . . 112(4)
Cu1 O6 H61 . . 124(4)
Cu1 O6 H62 . . 119(4)
H61 O6 H62 . . 108(4)
Cu1 O7 H71 . . 125(4)
Cu1 O7 H72 . . 123(3)
H71 O7 H72 . . 111(4)
H81 O8 H82 . . 107(3)
C5B C4 C3B . . 119.5(5)
C3A C4 C5A . . 122.7(5)
C3A C4 S1 . . 121.7(4)
C5B C4 S1 . . 118.0(4)
C3B C4 S1 . . 120.3(4)
C5A C4 S1 . . 115.4(4)
C4 C3A C2A . . 120.3(7)
C4 C3A H3A . . 119.8
C2A C3A H3A . . 119.8
C1 C2A C3A . . 120.3(7)
C1 C2A H2A . . 119.9
C3A C2A H2A . . 119.9
C2B C3B C4 . . 117.6(7)
C2B C3B H3B . . 121.2
C4 C3B H3B . . 121.2
C3B C2B C1 . . 119.8(7)
C3B C2B H2B . . 120.1
C1 C2B H2B . . 120.1
C6B C1 C2B . . 118.9(6)
C2A C1 C6A . . 120.3(5)
C6B C1 C7 . . 119.6(5)
C2A C1 C7 . . 123.0(5)
C2B C1 C7 . . 120.5(5)
C6A C1 C7 . . 116.6(4)
C5A C6A C1 . . 119.5(7)
C5A C6A H6A . . 120.2
C1 C6A H6A . . 120.2
C6A C5A C4 . . 116.4(7)
C6A C5A H5A . . 121.8
C4 C5A H5A . . 121.8
C1 C6B C5B . . 122.0(7)
C1 C6B H6B . . 119.0
C5B C6B H6B . . 119.0
C6B C5B C4 . . 118.0(7)
C6B C5B H5B . . 121.0
C4 C5B H5B . . 121.0
O2 C7 O1 . . 125.5(4)
O2 C7 C1 . . 121.3(4)
O1 C7 C1 . . 113.1(4)

loop_
_geom_bond_atom_site_label_1
_geom_bond_atom_site_label_2
_geom_bond_site_symmetry_2
_geom_bond_distance
Cu1 O7 . 1.941(3)
Cu1 O7 2_675 1.941(3)
Cu1 O6 2_675 1.953(3)
Cu1 O6 . 1.953(3)
Cu1 O8 . 2.515(3)
Cu1 O8 2_675 2.515(3)
S1 O3 . 1.449(3)
S1 O4 . 1.463(2)
S1 O5 . 1.472(4)
S1 C4 . 1.776(4)
O2 C7 . 1.216(5)
O1 C7 . 1.325(6)
O1 H1 . 0.86(7)
O6 H61 . 0.84(2)
O6 H62 . 0.84(2)
O7 H71 . 0.83(2)
O7 H72 . 0.83(2)
O8 H81 . 0.85(2)
O8 H82 . 0.84(2)
C4 C3A . 1.326(9)
C4 C5B . 1.393(9)
C4 C3B . 1.411(9)
C4 C5A . 1.476(9)
C3A C2A . 1.395(11)
C3A H3A . 0.9300
C2A C1 . 1.370(9)
C2A H2A . 0.9300
C3B C2B . 1.394(11)
C3B H3B . 0.9300
C2B C1 . 1.424(9)
C2B H2B . 0.9300
C1 C6B . 1.334(9)
C1 C6A . 1.464(9)
C1 C7 . 1.493(5)
C6A C5A . 1.377(10)
C6A H6A . 0.9300
C5A H5A . 0.9300
C6B C5B . 1.388(11)
C6B H6B . 0.9300
C5B H5B . 0.9300

loop_
_geom_hbond_atom_site_label_D
_geom_hbond_atom_site_label_H
_geom_hbond_atom_site_label_A
_geom_hbond_site_symmetry_A
_geom_hbond_distance_DH
_geom_hbond_distance_HA
_geom_hbond_distance_DA
_geom_hbond_angle_DHA
_geom_hbond_publ_flag
O1 H1 O8 . 0.86(7) 1.83(7) 2.677(4) 170(7) yes
O6 H61 O5 2_766 0.84(2) 1.89(3) 2.717(4) 169(5) yes
O6 H62 O4 1_554 0.84(2) 1.93(3) 2.725(5) 158(5) yes
O7 H71 O4 1_564 0.83(2) 1.99(3) 2.784(5) 160(5) yes
O7 H72 O2 . 0.83(2) 1.84(3) 2.645(4) 161(5) yes
O8 H81 O3 2_676 0.85(2) 2.02(3) 2.851(5) 167(5) yes
O8 H82 O5 2_666 0.84(2) 2.02(3) 2.854(5) 175(5) yes

_cod_database_fobs_code 2243174
